data_7240027
loop_
_publ_author_name
'Zhao, Jing'
'Luan, Jian'
'Yu, Huixuan'
'Liu, Guocheng'
'Lin, Hongyan'
'Wang, Xiuli'
'Chen, Baokuan'

_publ_section_title
;
 Five naphthalene-amide-bridged Ni(ii) complexes: electrochemistry,
 bifunctional fluorescence responses, removal of contaminants and
 optimization by CVD
;
_journal_issue 8
_journal_name_full CrystEngComm
_journal_page_first 1330
_journal_page_last 1339
_journal_paper_doi 10.1039/C9CE01764J
_journal_volume 22
_journal_year 2020
_chemical_formula_sum 'C60 H54 N8 Ni2 O17 S2'
_chemical_formula_weight 1340.65
_space_group_IT_number 15
_space_group_name_Hall '-C 2yc'
_space_group_name_H-M_alt 'C 1 2/c 1'
_symmetry_cell_setting monoclinic
_symmetry_space_group_name_H-M 'C 1 2/c 1'
_atom_sites_solution_hydrogens geom
_atom_sites_solution_primary direct
_atom_sites_solution_secondary difmap
_audit_creation_method SHELXL-97
_audit_update_record
;
2019-12-17 deposited with the CCDC.	2020-01-07 downloaded from the CCDC.
;
_cell_angle_alpha 90.00
_cell_angle_beta 107.545(7)
_cell_angle_gamma 90.00
_cell_formula_units_Z 4
_cell_length_a 34.360(7)
_cell_length_b 9.0513(16)
_cell_length_c 19.787(3)
_cell_measurement_reflns_used 3594
_cell_measurement_temperature 296(2)
_cell_measurement_theta_max 24.99
_cell_measurement_theta_min 1.24
_cell_volume 5867.5(18)
_computing_cell_refinement 'SMART (Bruker, 2001)'
_computing_data_collection 'SMART (Bruker, 2001)'
_computing_data_reduction 'SAINT+ (Bruker, 1999)'
_computing_molecular_graphics 'PLATON (Spek, 2003)'
_computing_publication_material 'SHELXTL (1998)'
_computing_structure_refinement 'SHELXL-97 (Sheldrick, 1997)'
_computing_structure_solution 'SHELXS-97 (Sheldrick, 1990)'
_diffrn_ambient_temperature 296(2)
_diffrn_measured_fraction_theta_full 0.994
_diffrn_measured_fraction_theta_max 0.994
_diffrn_measurement_device_type 'CCD area detector'
_diffrn_measurement_method 'phi and omega scans'
_diffrn_radiation_monochromator graphite
_diffrn_radiation_source 'fine-focus sealed tube'
_diffrn_radiation_type MoK\a
_diffrn_radiation_wavelength 0.71073
_diffrn_reflns_av_R_equivalents 0.0388
_diffrn_reflns_av_sigmaI/netI 0.0413
_diffrn_reflns_limit_h_max 40
_diffrn_reflns_limit_h_min -36
_diffrn_reflns_limit_k_max 10
_diffrn_reflns_limit_k_min -10
_diffrn_reflns_limit_l_max 23
_diffrn_reflns_limit_l_min -22
_diffrn_reflns_number 16495
_diffrn_reflns_theta_full 25.15
_diffrn_reflns_theta_max 25.15
_diffrn_reflns_theta_min 1.24
_exptl_absorpt_coefficient_mu 0.793
_exptl_absorpt_correction_T_max 0.9178
_exptl_absorpt_correction_T_min 0.8903
_exptl_absorpt_correction_type multi-scan
_exptl_absorpt_process_details SADABS
_exptl_crystal_colour Green
_exptl_crystal_density_diffrn 1.518
_exptl_crystal_density_method 'not measured'
_exptl_crystal_description BLOCK
_exptl_crystal_F_000 2776
_exptl_crystal_size_max 0.15
_exptl_crystal_size_mid 0.13
_exptl_crystal_size_min 0.11
_refine_diff_density_max 0.690
_refine_diff_density_min -0.301
_refine_diff_density_rms 0.064
_refine_ls_extinction_method none
_refine_ls_goodness_of_fit_ref 1.029
_refine_ls_hydrogen_treatment mixed
_refine_ls_matrix_type full
_refine_ls_number_parameters 402
_refine_ls_number_reflns 5214
_refine_ls_number_restraints 0
_refine_ls_restrained_S_all 1.029
_refine_ls_R_factor_all 0.0541
_refine_ls_R_factor_gt 0.0363
_refine_ls_shift/su_max 0.001
_refine_ls_shift/su_mean 0.000
_refine_ls_structure_factor_coef Fsqd
_refine_ls_weighting_details 'calc w=1/[\s^2^(Fo^2^)+(0.0429P)^2^+6.6618P] where P=(Fo^2^+2Fc^2^)/3'
_refine_ls_weighting_scheme calc
_refine_ls_wR_factor_gt 0.0842
_refine_ls_wR_factor_ref 0.0963
_reflns_number_gt 4041
_reflns_number_total 5214
_reflns_threshold_expression >2sigma(I)
_cod_data_source_file c9ce01764j2.cif
_cod_data_source_block 5
_cod_depositor_comments
;
The following automatic conversions were performed:

data item '_symmetry_cell_setting' value 'Monoclinic' was changed to
'monoclinic' in accordance with the
/home/data/users/saulius/crontab/automatic-downloads/current/RSC/lib/dictionaries/cif_core.dic
dictionary named 'cif_core.dic' version 2.4.2 last updated on
2011-04-26.

Automatic conversion script
Id: cif_fix_values 7556 2019-12-06 15:28:31Z antanas 

 Adding full bibliography for 7240025--7240029.cif.
;
_cod_original_sg_symbol_H-M 'C 2/c'
_cod_database_code 7240027

loop_
_symmetry_equiv_pos_as_xyz
'x, y, z'
'-x, y, -z+1/2'
'x+1/2, y+1/2, z'
'-x+1/2, y+1/2, -z+1/2'
'-x, -y, -z'
'x, -y, z-1/2'
'-x+1/2, -y+1/2, -z'
'x+1/2, -y+1/2, z-1/2'

loop_
_atom_site_label
_atom_site_type_symbol
_atom_site_fract_x
_atom_site_fract_y
_atom_site_fract_z
_atom_site_U_iso_or_equiv
_atom_site_adp_type
_atom_site_occupancy
_atom_site_symmetry_multiplicity
_atom_site_calc_flag
_atom_site_refinement_flags
_atom_site_disorder_assembly
_atom_site_disorder_group
Ni1 Ni 0.126957(11) 0.76937(4) 0.296158(17) 0.02606(12) Uani 1 1 d . . .
S1 S 0.12205(2) 1.10019(8) 0.54407(4) 0.03168(19) Uani 1 1 d . . .
O1 O 0.13347(6) 0.8220(2) 0.39976(9) 0.0318(5) Uani 1 1 d . . .
O1W O 0.07278(6) 0.8919(2) 0.26518(10) 0.0370(5) Uani 1 1 d . . .
H1WA H 0.0449 0.8428 0.2591 0.044 Uiso 1 1 d R . .
H1WB H 0.0701 0.9410 0.2926 0.044 Uiso 1 1 d R . .
N1 N 0.18457(7) 0.6649(3) 0.33083(12) 0.0302(6) Uani 1 1 d . . .
C1 C 0.12063(9) 0.9345(3) 0.42479(15) 0.0297(7) Uani 1 1 d . . .
O2 O 0.10049(8) 1.0382(2) 0.39003(11) 0.0507(6) Uani 1 1 d . . .
N2 N 0.25795(8) 0.4529(3) 0.21053(12) 0.0364(6) Uani 1 1 d . . .
H2A H 0.2833 0.4728 0.2170 0.044 Uiso 1 1 d R . .
C2 C 0.13070(8) 0.9401(3) 0.50408(14) 0.0267(6) Uani 1 1 d . . .
O2W O 0.11057(8) 0.5334(3) 0.08457(12) 0.0523(6) Uani 1 1 d . . .
H2WA H 0.1133 0.6189 0.1132 0.063 Uiso 1 1 d R . .
H2WB H 0.1351 0.4948 0.0946 0.063 Uiso 1 1 d R . .
O3 O 0.15162(6) 1.0426(2) 0.75093(10) 0.0339(5) Uani 1 1 d . . .
N3 N 0.09809(7) 0.5706(3) 0.29878(12) 0.0309(6) Uani 1 1 d . . .
C3 C 0.14497(9) 0.8308(3) 0.55221(15) 0.0324(7) Uani 1 1 d . . .
H3A H 0.1514 0.7365 0.5402 0.039 Uiso 1 1 calc R . .
O3W O 0.0000 0.7321(4) 0.2500 0.0494(8) Uani 1 2 d S . .
H3WA H 0.0016 0.6765 0.2194 0.059 Uiso 1 1 d R . .
O4 O 0.12353(6) 1.2332(2) 0.68568(10) 0.0328(5) Uani 1 1 d . . .
N4 N 0.04355(8) 0.4970(3) 0.45854(13) 0.0348(6) Uani 1 1 d . . .
H4B H 0.0586 0.5079 0.5017 0.042 Uiso 1 1 d R . .
C4 C 0.14905(9) 0.8756(3) 0.62223(14) 0.0329(7) Uani 1 1 d . . .
H4A H 0.1582 0.8135 0.6613 0.039 Uiso 1 1 calc R . .
O5 O -0.00830(7) 0.5802(2) 0.36781(11) 0.0478(6) Uani 1 1 d . . .
C5 C 0.13816(9) 1.0199(3) 0.62672(14) 0.0268(6) Uani 1 1 d . . .
O6 O 0.19388(7) 0.4573(3) 0.13662(11) 0.0485(6) Uani 1 1 d . . .
C6 C 0.13788(8) 1.1037(3) 0.69111(14) 0.0278(6) Uani 1 1 d . . .
C7 C 0.20944(10) 0.6880(4) 0.39606(16) 0.0401(8) Uani 1 1 d . . .
H7A H 0.2018 0.7569 0.4246 0.048 Uiso 1 1 calc R . .
C8 C 0.24573(10) 0.6149(4) 0.42300(17) 0.0497(9) Uani 1 1 d . . .
H8A H 0.2620 0.6340 0.4690 0.060 Uiso 1 1 calc R . .
C9 C 0.25804(10) 0.5131(4) 0.38183(16) 0.0390(8) Uani 1 1 d . . .
H9A H 0.2827 0.4633 0.3995 0.047 Uiso 1 1 calc R . .
C10 C 0.19681(9) 0.5646(3) 0.29115(15) 0.0328(7) Uani 1 1 d . . .
H10A H 0.1798 0.5469 0.2455 0.039 Uiso 1 1 calc R . .
C11 C 0.23314(9) 0.4862(3) 0.31400(15) 0.0293(7) Uani 1 1 d . . .
C12 C 0.24570(10) 0.3783(3) 0.26606(15) 0.0360(7) Uani 1 1 d . . .
H12A H 0.2682 0.3187 0.2942 0.043 Uiso 1 1 calc R . .
H12B H 0.2231 0.3126 0.2445 0.043 Uiso 1 1 calc R . .
C13 C 0.23020(11) 0.4910(3) 0.14947(16) 0.0367(7) Uani 1 1 d . . .
C14 C 0.24582(11) 0.5822(4) 0.09886(16) 0.0417(8) Uani 1 1 d . . .
C15 C 0.28803(11) 0.6151(4) 0.11078(17) 0.0478(9) Uani 1 1 d . . .
H15A H 0.3074 0.5752 0.1500 0.057 Uiso 1 1 calc R . .
C16 C 0.30028(11) 0.7049(4) 0.06516(17) 0.0514(9) Uani 1 1 d . . .
H16A H 0.3278 0.7254 0.0729 0.062 Uiso 1 1 calc R . .
C17 C 0.27094(10) 0.7647(4) 0.00730(17) 0.0424(8) Uani 1 1 d . . .
C18 C 0.21698(12) 0.6385(4) 0.04201(17) 0.0482(9) Uani 1 1 d . . .
H18A H 0.1896 0.6157 0.0344 0.058 Uiso 1 1 calc R . .
C19 C 0.09100(11) 0.4757(4) 0.24485(17) 0.0471(9) Uani 1 1 d . . .
H19A H 0.0995 0.5003 0.2059 0.056 Uiso 1 1 calc R . .
C20 C 0.07160(14) 0.3427(4) 0.24476(19) 0.0611(11) Uani 1 1 d . . .
H20A H 0.0678 0.2779 0.2068 0.073 Uiso 1 1 calc R . .
C21 C 0.05796(11) 0.3062(3) 0.30089(17) 0.0461(9) Uani 1 1 d . . .
H21A H 0.0447 0.2169 0.3013 0.055 Uiso 1 1 calc R . .
C22 C 0.06416(9) 0.4035(3) 0.35688(15) 0.0304(7) Uani 1 1 d . . .
C23 C 0.08487(9) 0.5330(3) 0.35360(15) 0.0324(7) Uani 1 1 d . . .
H23A H 0.0899 0.5978 0.3917 0.039 Uiso 1 1 calc R . .
C24 C 0.04839(11) 0.3675(3) 0.41849(17) 0.0413(8) Uani 1 1 d . . .
H24A H 0.0222 0.3181 0.4007 0.050 Uiso 1 1 calc R . .
H24B H 0.0672 0.2996 0.4500 0.050 Uiso 1 1 calc R . .
C25 C 0.01553(10) 0.5993(3) 0.42815(16) 0.0352(7) Uani 1 1 d . . .
C26 C 0.01473(9) 0.7398(3) 0.46782(15) 0.0311(7) Uani 1 1 d . . .
C27 C 0.03944(9) 0.7639(3) 0.53888(15) 0.0346(7) Uani 1 1 d . . .
H27A H 0.0566 0.6894 0.5633 0.042 Uiso 1 1 calc R . .
C28 C 0.03804(9) 0.8957(3) 0.57108(15) 0.0363(7) Uani 1 1 d . . .
H28A H 0.0542 0.9097 0.6176 0.044 Uiso 1 1 calc R . .
C29 C 0.01248(9) 1.0118(3) 0.53533(14) 0.0301(7) Uani 1 1 d . . .
C30 C -0.01077(9) 0.8500(3) 0.43275(15) 0.0341(7) Uani 1 1 d . . .
H30A H -0.0274 0.8332 0.3867 0.041 Uiso 1 1 calc R . .

loop_
_atom_site_aniso_label
_atom_site_aniso_U_11
_atom_site_aniso_U_22
_atom_site_aniso_U_33
_atom_site_aniso_U_23
_atom_site_aniso_U_13
_atom_site_aniso_U_12
Ni1 0.0303(2) 0.0298(2) 0.01958(19) -0.00019(15) 0.00980(15) 0.00004(16)
S1 0.0442(5) 0.0290(4) 0.0220(4) -0.0004(3) 0.0103(3) 0.0075(3)
O1 0.0387(12) 0.0356(12) 0.0221(10) -0.0033(9) 0.0107(9) 0.0072(9)
O1W 0.0362(12) 0.0439(13) 0.0305(11) -0.0033(10) 0.0096(9) 0.0039(10)
N1 0.0308(14) 0.0361(14) 0.0260(13) -0.0006(11) 0.0120(11) 0.0007(11)
C1 0.0342(17) 0.0304(16) 0.0248(14) -0.0029(13) 0.0092(13) -0.0006(14)
O2 0.0792(18) 0.0386(13) 0.0284(12) -0.0001(10) 0.0072(12) 0.0219(13)
N2 0.0366(15) 0.0451(16) 0.0309(14) 0.0007(12) 0.0154(12) 0.0044(12)
C2 0.0276(16) 0.0302(15) 0.0237(14) -0.0021(12) 0.0097(12) 0.0014(12)
O2W 0.0548(16) 0.0480(14) 0.0460(14) -0.0131(12) 0.0027(12) -0.0017(12)
O3 0.0385(13) 0.0418(12) 0.0212(10) 0.0010(9) 0.0088(9) 0.0066(10)
N3 0.0349(15) 0.0317(13) 0.0279(13) 0.0008(11) 0.0124(11) 0.0027(11)
C3 0.0398(18) 0.0287(16) 0.0297(16) -0.0002(13) 0.0118(14) 0.0071(14)
O3W 0.044(2) 0.060(2) 0.0414(18) 0.000 0.0085(15) 0.000
O4 0.0428(13) 0.0314(11) 0.0254(10) -0.0008(9) 0.0119(9) 0.0046(10)
N4 0.0425(16) 0.0340(14) 0.0304(13) 0.0051(11) 0.0151(12) 0.0034(12)
C4 0.0384(18) 0.0369(17) 0.0228(15) 0.0044(13) 0.0083(13) 0.0073(14)
O5 0.0495(15) 0.0469(14) 0.0397(13) -0.0052(11) 0.0023(11) 0.0039(11)
C5 0.0277(16) 0.0332(16) 0.0196(14) 0.0004(12) 0.0071(12) 0.0032(13)
O6 0.0441(15) 0.0583(15) 0.0389(13) 0.0029(11) 0.0064(11) -0.0014(12)
C6 0.0262(16) 0.0364(17) 0.0216(14) 0.0007(13) 0.0084(12) -0.0020(13)
C7 0.0331(18) 0.053(2) 0.0326(17) -0.0113(15) 0.0068(14) 0.0031(15)
C8 0.040(2) 0.074(3) 0.0287(17) -0.0134(17) 0.0003(15) 0.0061(18)
C9 0.0282(18) 0.051(2) 0.0368(18) 0.0058(15) 0.0083(14) 0.0071(15)
C10 0.0337(18) 0.0404(18) 0.0240(15) -0.0008(13) 0.0081(13) 0.0017(14)
C11 0.0314(17) 0.0309(16) 0.0283(15) 0.0054(13) 0.0132(13) 0.0012(13)
C12 0.0417(19) 0.0341(17) 0.0345(17) 0.0046(14) 0.0148(14) 0.0086(14)
C13 0.046(2) 0.0329(17) 0.0331(17) -0.0050(14) 0.0150(16) 0.0043(15)
C14 0.058(2) 0.0400(19) 0.0283(16) 0.0006(14) 0.0157(16) 0.0160(17)
C15 0.046(2) 0.061(2) 0.0377(19) 0.0103(17) 0.0142(16) 0.0092(18)
C16 0.040(2) 0.068(2) 0.043(2) 0.0054(18) 0.0091(16) 0.0111(18)
C17 0.0418(18) 0.046(2) 0.0364(17) -0.0030(15) 0.0070(15) 0.0148(17)
C18 0.055(2) 0.055(2) 0.0379(19) -0.0002(17) 0.0190(17) 0.0108(18)
C19 0.072(3) 0.044(2) 0.0306(17) -0.0064(15) 0.0230(17) -0.0086(18)
C20 0.106(4) 0.040(2) 0.043(2) -0.0156(17) 0.031(2) -0.019(2)
C21 0.063(2) 0.0290(17) 0.045(2) -0.0021(15) 0.0139(18) -0.0074(16)
C22 0.0338(17) 0.0259(15) 0.0315(15) 0.0035(13) 0.0098(13) 0.0051(13)
C23 0.0381(18) 0.0316(16) 0.0294(16) -0.0028(13) 0.0130(14) -0.0007(14)
C24 0.049(2) 0.0320(17) 0.0482(19) 0.0069(15) 0.0221(17) 0.0024(15)
C25 0.0342(18) 0.0375(18) 0.0372(18) 0.0054(15) 0.0155(15) -0.0023(15)
C26 0.0292(16) 0.0354(17) 0.0307(15) 0.0049(13) 0.0118(13) -0.0007(13)
C27 0.0336(17) 0.0333(17) 0.0351(16) 0.0095(14) 0.0074(13) 0.0061(14)
C28 0.0338(18) 0.0420(19) 0.0283(16) 0.0059(14) 0.0025(13) 0.0009(14)
C29 0.0263(16) 0.0341(16) 0.0308(15) 0.0060(13) 0.0098(12) 0.0002(13)
C30 0.0303(17) 0.0408(18) 0.0295(16) 0.0025(14) 0.0064(13) 0.0005(14)

loop_
_atom_type_symbol
_atom_type_description
_atom_type_scat_dispersion_real
_atom_type_scat_dispersion_imag
_atom_type_scat_source
C C 0.0033 0.0016 'International Tables Vol C Tables 4.2.6.8 and 6.1.1.4'
H H 0.0000 0.0000 'International Tables Vol C Tables 4.2.6.8 and 6.1.1.4'
N N 0.0061 0.0033 'International Tables Vol C Tables 4.2.6.8 and 6.1.1.4'
Ni Ni 0.3393 1.1124 'International Tables Vol C Tables 4.2.6.8 and 6.1.1.4'
O O 0.0106 0.0060 'International Tables Vol C Tables 4.2.6.8 and 6.1.1.4'
S S 0.1246 0.1234 'International Tables Vol C Tables 4.2.6.8 and 6.1.1.4'

loop_
_geom_angle_atom_site_label_1
_geom_angle_atom_site_label_2
_geom_angle_atom_site_label_3
_geom_angle
_geom_angle_site_symmetry_1
_geom_angle_site_symmetry_3
_geom_angle_publ_flag
O1 Ni1 N3 94.93(9) . . ?
O1 Ni1 O1W 89.37(8) . . ?
N3 Ni1 O1W 94.45(9) . . ?
O1 Ni1 N1 88.30(8) . . ?
N3 Ni1 N1 90.68(9) . . ?
O1W Ni1 N1 174.53(9) . . ?
O1 Ni1 O4 166.81(8) . 6_575 ?
N3 Ni1 O4 97.84(8) . 6_575 ?
O1W Ni1 O4 86.38(8) . 6_575 ?
N1 Ni1 O4 94.82(8) . 6_575 ?
O1 Ni1 O3 106.65(8) . 6_575 ?
N3 Ni1 O3 158.28(8) . 6_575 ?
O1W Ni1 O3 83.63(8) . 6_575 ?
N1 Ni1 O3 92.31(8) . 6_575 ?
O4 Ni1 O3 60.47(7) 6_575 6_575 ?
O1 Ni1 C6 136.54(9) . 6_575 ?
N3 Ni1 C6 128.00(9) . 6_575 ?
O1W Ni1 C6 81.73(8) . 6_575 ?
N1 Ni1 C6 96.60(9) . 6_575 ?
O4 Ni1 C6 30.37(8) 6_575 6_575 ?
O3 Ni1 C6 30.29(8) 6_575 6_575 ?
C2 S1 C5 91.78(13) . . ?
C1 O1 Ni1 129.14(18) . . ?
Ni1 O1W H1WA 121.3 . . ?
Ni1 O1W H1WB 114.0 . . ?
H1WA O1W H1WB 91.6 . . ?
C7 N1 C10 116.7(3) . . ?
C7 N1 Ni1 120.6(2) . . ?
C10 N1 Ni1 122.59(19) . . ?
O2 C1 O1 126.2(3) . . ?
O2 C1 C2 117.8(2) . . ?
O1 C1 C2 115.9(3) . . ?
C13 N2 C12 120.8(3) . . ?
C13 N2 H2A 119.6 . . ?
C12 N2 H2A 119.6 . . ?
C3 C2 C1 128.9(3) . . ?
C3 C2 S1 111.5(2) . . ?
C1 C2 S1 119.5(2) . . ?
H2WA O2W H2WB 105.9 . . ?
C6 O3 Ni1 87.80(16) . 6_576 ?
C19 N3 C23 117.3(3) . . ?
C19 N3 Ni1 121.0(2) . . ?
C23 N3 Ni1 121.68(19) . . ?
C2 C3 C4 112.8(3) . . ?
C2 C3 H3A 123.6 . . ?
C4 C3 H3A 123.6 . . ?
C6 O4 Ni1 90.17(15) . 6_576 ?
C25 N4 C24 119.8(3) . . ?
C25 N4 H4B 120.1 . . ?
C24 N4 H4B 120.1 . . ?
C5 C4 C3 112.9(3) . . ?
C5 C4 H4A 123.5 . . ?
C3 C4 H4A 123.5 . . ?
C4 C5 C6 128.0(3) . . ?
C4 C5 S1 110.9(2) . . ?
C6 C5 S1 121.1(2) . . ?
O3 C6 O4 120.8(2) . . ?
O3 C6 C5 118.9(3) . . ?
O4 C6 C5 120.2(2) . . ?
O3 C6 Ni1 61.91(14) . 6_576 ?
O4 C6 Ni1 59.46(14) . 6_576 ?
C5 C6 Ni1 171.6(2) . 6_576 ?
N1 C7 C8 123.0(3) . . ?
N1 C7 H7A 118.5 . . ?
C8 C7 H7A 118.5 . . ?
C7 C8 C9 119.9(3) . . ?
C7 C8 H8A 120.1 . . ?
C9 C8 H8A 120.1 . . ?
C11 C9 C8 118.9(3) . . ?
C11 C9 H9A 120.6 . . ?
C8 C9 H9A 120.6 . . ?
N1 C10 C11 124.2(3) . . ?
N1 C10 H10A 117.9 . . ?
C11 C10 H10A 117.9 . . ?
C9 C11 C10 117.4(3) . . ?
C9 C11 C12 120.9(3) . . ?
C10 C11 C12 121.6(3) . . ?
N2 C12 C11 112.1(2) . . ?
N2 C12 H12A 109.2 . . ?
C11 C12 H12A 109.2 . . ?
N2 C12 H12B 109.2 . . ?
C11 C12 H12B 109.2 . . ?
H12A C12 H12B 107.9 . . ?
O6 C13 N2 121.5(3) . . ?
O6 C13 C14 122.4(3) . . ?
N2 C13 C14 116.0(3) . . ?
C18 C14 C15 120.7(3) . . ?
C18 C14 C13 115.9(3) . . ?
C15 C14 C13 123.3(3) . . ?
C16 C15 C14 120.8(3) . . ?
C16 C15 H15A 119.6 . . ?
C14 C15 H15A 119.6 . . ?
C15 C16 C17 118.9(3) . . ?
C15 C16 H16A 120.5 . . ?
C17 C16 H16A 120.5 . . ?
C16 C17 C17 122.7(4) . 7_565 ?
C16 C17 C18 120.2(3) . 7_565 ?
C17 C17 C18 117.1(4) 7_565 7_565 ?
C14 C18 C17 119.7(3) . 7_565 ?
C14 C18 H18A 120.1 . . ?
C17 C18 H18A 120.1 7_565 . ?
N3 C19 C20 122.4(3) . . ?
N3 C19 H19A 118.8 . . ?
C20 C19 H19A 118.8 . . ?
C21 C20 C19 119.6(3) . . ?
C21 C20 H20A 120.2 . . ?
C19 C20 H20A 120.2 . . ?
C20 C21 C22 119.3(3) . . ?
C20 C21 H21A 120.4 . . ?
C22 C21 H21A 120.4 . . ?
C21 C22 C23 117.4(3) . . ?
C21 C22 C24 120.3(3) . . ?
C23 C22 C24 122.4(3) . . ?
N3 C23 C22 124.0(3) . . ?
N3 C23 H23A 118.0 . . ?
C22 C23 H23A 118.0 . . ?
N4 C24 C22 113.2(2) . . ?
N4 C24 H24A 108.9 . . ?
C22 C24 H24A 108.9 . . ?
N4 C24 H24B 108.9 . . ?
C22 C24 H24B 108.9 . . ?
H24A C24 H24B 107.7 . . ?
O5 C25 N4 120.8(3) . . ?
O5 C25 C26 120.8(3) . . ?
N4 C25 C26 118.4(3) . . ?
C30 C26 C27 119.3(3) . . ?
C30 C26 C25 117.5(3) . . ?
C27 C26 C25 123.2(3) . . ?
C28 C27 C26 120.2(3) . . ?
C28 C27 H27A 119.9 . . ?
C26 C27 H27A 119.9 . . ?
C27 C28 C29 121.4(3) . . ?
C27 C28 H28A 119.3 . . ?
C29 C28 H28A 119.3 . . ?
C30 C29 C28 122.6(3) 5_576 . ?
C30 C29 C29 118.7(3) 5_576 5_576 ?
C28 C29 C29 118.7(3) . 5_576 ?
C26 C30 C29 121.7(3) . 5_576 ?
C26 C30 H30A 119.2 . . ?
C29 C30 H30A 119.2 5_576 . ?

loop_
_geom_bond_atom_site_label_1
_geom_bond_atom_site_label_2
_geom_bond_distance
_geom_bond_site_symmetry_2
_geom_bond_publ_flag
Ni1 O1 2.0502(18) . ?
Ni1 N3 2.062(2) . ?
Ni1 O1W 2.094(2) . ?
Ni1 N1 2.113(2) . ?
Ni1 O4 2.1536(19) 6_575 ?
Ni1 O3 2.208(2) 6_575 ?
Ni1 C6 2.500(3) 6_575 ?
S1 C2 1.719(3) . ?
S1 C5 1.721(3) . ?
O1 C1 1.268(3) . ?
O1W H1WA 1.0307 . ?
O1W H1WB 0.7290 . ?
N1 C7 1.332(4) . ?
N1 C10 1.347(4) . ?
C1 O2 1.243(3) . ?
C1 C2 1.502(4) . ?
N2 C13 1.339(4) . ?
N2 C12 1.455(4) . ?
N2 H2A 0.8600 . ?
C2 C3 1.358(4) . ?
O2W H2WA 0.9467 . ?
O2W H2WB 0.8784 . ?
O3 C6 1.262(3) . ?
O3 Ni1 2.208(2) 6_576 ?
N3 C19 1.334(4) . ?
N3 C23 1.340(4) . ?
C3 C4 1.409(4) . ?
C3 H3A 0.9300 . ?
O3W H3WA 0.8029 . ?
O4 C6 1.264(3) . ?
O4 Ni1 2.1536(19) 6_576 ?
N4 C25 1.341(4) . ?
N4 C24 1.452(4) . ?
N4 H4B 0.8600 . ?
C4 C5 1.370(4) . ?
C4 H4A 0.9300 . ?
O5 C25 1.240(4) . ?
C5 C6 1.485(4) . ?
O6 C13 1.234(4) . ?
C6 Ni1 2.500(3) 6_576 ?
C7 C8 1.369(4) . ?
C7 H7A 0.9300 . ?
C8 C9 1.379(4) . ?
C8 H8A 0.9300 . ?
C9 C11 1.378(4) . ?
C9 H9A 0.9300 . ?
C10 C11 1.388(4) . ?
C10 H10A 0.9300 . ?
C11 C12 1.512(4) . ?
C12 H12A 0.9700 . ?
C12 H12B 0.9700 . ?
C13 C14 1.515(4) . ?
C14 C18 1.355(5) . ?
C14 C15 1.429(5) . ?
C15 C16 1.372(5) . ?
C15 H15A 0.9300 . ?
C16 C17 1.387(5) . ?
C16 H16A 0.9300 . ?
C17 C17 1.405(7) 7_565 ?
C17 C18 1.461(5) 7_565 ?
C18 C17 1.461(5) 7_565 ?
C18 H18A 0.9300 . ?
C19 C20 1.376(5) . ?
C19 H19A 0.9300 . ?
C20 C21 1.370(5) . ?
C20 H20A 0.9300 . ?
C21 C22 1.381(4) . ?
C21 H21A 0.9300 . ?
C22 C23 1.383(4) . ?
C22 C24 1.511(4) . ?
C23 H23A 0.9300 . ?
C24 H24A 0.9700 . ?
C24 H24B 0.9700 . ?
C25 C26 1.499(4) . ?
C26 C30 1.370(4) . ?
C26 C27 1.423(4) . ?
C27 C28 1.360(4) . ?
C27 H27A 0.9300 . ?
C28 C29 1.415(4) . ?
C28 H28A 0.9300 . ?
C29 C30 1.411(4) 5_576 ?
C29 C29 1.419(6) 5_576 ?
C30 C29 1.411(4) 5_576 ?
C30 H30A 0.9300 . ?

loop_
_geom_torsion_atom_site_label_1
_geom_torsion_atom_site_label_2
_geom_torsion_atom_site_label_3
_geom_torsion_atom_site_label_4
_geom_torsion
_geom_torsion_site_symmetry_1
_geom_torsion_site_symmetry_2
_geom_torsion_site_symmetry_3
_geom_torsion_site_symmetry_4
_geom_torsion_publ_flag
N3 Ni1 O1 C1 -122.0(2) . . . . ?
O1W Ni1 O1 C1 -27.6(2) . . . . ?
N1 Ni1 O1 C1 147.4(2) . . . . ?
O4 Ni1 O1 C1 43.5(5) 6_575 . . . ?
O3 Ni1 O1 C1 55.5(3) 6_575 . . . ?
C6 Ni1 O1 C1 49.6(3) 6_575 . . . ?
O1 Ni1 N1 C7 -14.0(2) . . . . ?
N3 Ni1 N1 C7 -109.0(2) . . . . ?
O1W Ni1 N1 C7 50.7(9) . . . . ?
O4 Ni1 N1 C7 153.1(2) 6_575 . . . ?
O3 Ni1 N1 C7 92.6(2) 6_575 . . . ?
C6 Ni1 N1 C7 122.6(2) 6_575 . . . ?
O1 Ni1 N1 C10 161.0(2) . . . . ?
N3 Ni1 N1 C10 66.1(2) . . . . ?
O1W Ni1 N1 C10 -134.3(8) . . . . ?
O4 Ni1 N1 C10 -31.9(2) 6_575 . . . ?
O3 Ni1 N1 C10 -92.4(2) 6_575 . . . ?
C6 Ni1 N1 C10 -62.3(2) 6_575 . . . ?
Ni1 O1 C1 O2 0.7(5) . . . . ?
Ni1 O1 C1 C2 -179.90(18) . . . . ?
O2 C1 C2 C3 166.0(3) . . . . ?
O1 C1 C2 C3 -13.4(5) . . . . ?
O2 C1 C2 S1 -11.0(4) . . . . ?
O1 C1 C2 S1 169.6(2) . . . . ?
C5 S1 C2 C3 0.4(2) . . . . ?
C5 S1 C2 C1 177.9(2) . . . . ?
O1 Ni1 N3 C19 -171.1(3) . . . . ?
O1W Ni1 N3 C19 99.1(3) . . . . ?
N1 Ni1 N3 C19 -82.8(3) . . . . ?
O4 Ni1 N3 C19 12.2(3) 6_575 . . . ?
O3 Ni1 N3 C19 15.2(4) 6_575 . . . ?
C6 Ni1 N3 C19 16.1(3) 6_575 . . . ?
O1 Ni1 N3 C23 10.4(2) . . . . ?
O1W Ni1 N3 C23 -79.3(2) . . . . ?
N1 Ni1 N3 C23 98.8(2) . . . . ?
O4 Ni1 N3 C23 -166.3(2) 6_575 . . . ?
O3 Ni1 N3 C23 -163.2(2) 6_575 . . . ?
C6 Ni1 N3 C23 -162.3(2) 6_575 . . . ?
C1 C2 C3 C4 -177.2(3) . . . . ?
S1 C2 C3 C4 0.1(3) . . . . ?
C2 C3 C4 C5 -0.7(4) . . . . ?
C3 C4 C5 C6 178.9(3) . . . . ?
C3 C4 C5 S1 0.9(3) . . . . ?
C2 S1 C5 C4 -0.8(2) . . . . ?
C2 S1 C5 C6 -178.9(2) . . . . ?
Ni1 O3 C6 O4 8.5(3) 6_576 . . . ?
Ni1 O3 C6 C5 -170.5(2) 6_576 . . . ?
Ni1 O4 C6 O3 -8.7(3) 6_576 . . . ?
Ni1 O4 C6 C5 170.2(2) 6_576 . . . ?
C4 C5 C6 O3 5.3(5) . . . . ?
S1 C5 C6 O3 -176.9(2) . . . . ?
C4 C5 C6 O4 -173.7(3) . . . . ?
S1 C5 C6 O4 4.1(4) . . . . ?
C4 C5 C6 Ni1 -88.2(14) . . . 6_576 ?
S1 C5 C6 Ni1 89.6(14) . . . 6_576 ?
C10 N1 C7 C8 -0.2(5) . . . . ?
Ni1 N1 C7 C8 175.0(3) . . . . ?
N1 C7 C8 C9 0.5(6) . . . . ?
C7 C8 C9 C11 -0.4(5) . . . . ?
C7 N1 C10 C11 -0.1(4) . . . . ?
Ni1 N1 C10 C11 -175.3(2) . . . . ?
C8 C9 C11 C10 0.1(4) . . . . ?
C8 C9 C11 C12 178.5(3) . . . . ?
N1 C10 C11 C9 0.2(4) . . . . ?
N1 C10 C11 C12 -178.2(3) . . . . ?
C13 N2 C12 C11 -86.2(3) . . . . ?
C9 C11 C12 N2 -106.4(3) . . . . ?
C10 C11 C12 N2 71.9(4) . . . . ?
C12 N2 C13 O6 -4.1(4) . . . . ?
C12 N2 C13 C14 173.8(2) . . . . ?
O6 C13 C14 C18 6.9(4) . . . . ?
N2 C13 C14 C18 -170.9(3) . . . . ?
O6 C13 C14 C15 -176.2(3) . . . . ?
N2 C13 C14 C15 6.0(4) . . . . ?
C18 C14 C15 C16 0.3(5) . . . . ?
C13 C14 C15 C16 -176.4(3) . . . . ?
C14 C15 C16 C17 0.6(5) . . . . ?
C15 C16 C17 C17 -1.1(6) . . . 7_565 ?
C15 C16 C17 C18 179.6(3) . . . 7_565 ?
C15 C14 C18 C17 -0.7(5) . . . 7_565 ?
C13 C14 C18 C17 176.3(3) . . . 7_565 ?
C23 N3 C19 C20 -1.1(5) . . . . ?
Ni1 N3 C19 C20 -179.6(3) . . . . ?
N3 C19 C20 C21 1.7(6) . . . . ?
C19 C20 C21 C22 -0.4(6) . . . . ?
C20 C21 C22 C23 -1.3(5) . . . . ?
C20 C21 C22 C24 178.4(3) . . . . ?
C19 N3 C23 C22 -0.8(5) . . . . ?
Ni1 N3 C23 C22 177.7(2) . . . . ?
C21 C22 C23 N3 2.0(5) . . . . ?
C24 C22 C23 N3 -177.7(3) . . . . ?
C25 N4 C24 C22 66.1(4) . . . . ?
C21 C22 C24 N4 -158.5(3) . . . . ?
C23 C22 C24 N4 21.1(4) . . . . ?
C24 N4 C25 O5 5.0(4) . . . . ?
C24 N4 C25 C26 -172.8(2) . . . . ?
O5 C25 C26 C30 -5.3(4) . . . . ?
N4 C25 C26 C30 172.5(3) . . . . ?
O5 C25 C26 C27 175.7(3) . . . . ?
N4 C25 C26 C27 -6.5(4) . . . . ?
C30 C26 C27 C28 -0.8(4) . . . . ?
C25 C26 C27 C28 178.2(3) . . . . ?
C26 C27 C28 C29 -0.4(5) . . . . ?
C27 C28 C29 C30 -179.3(3) . . . 5_576 ?
C27 C28 C29 C29 0.8(5) . . . 5_576 ?
C27 C26 C30 C29 1.5(4) . . . 5_576 ?
C25 C26 C30 C29 -177.5(3) . . . 5_576 ?
